data_4105873
loop_
_publ_author_name
'J\/orn H. Hansen'
'Timothy M. Gregg'
'Stephanie R. Ovalles'
'Yajing Lian'
'Jochen Autschbach'
'Huw M. L. Davies'

_publ_section_title
;
 On the Mechanism and Selectivity of the Combined C-H Activation/Cope
 Rearrangement
;
_journal_name_full 'Journal of the American Chemical Society'
_journal_page_first 5076
_journal_page_last 5085
_journal_paper_doi 10.1021/ja111408v
_journal_volume 133
_journal_year 2011
_chemical_absolute_configuration ad
_chemical_formula_moiety 'C18 H22 O2'
_chemical_formula_sum 'C18 H22 O2'
_chemical_formula_weight 270.36
_chemical_name_systematic
; 
 ? 
;
_space_group_IT_number 4
_symmetry_cell_setting monoclinic
_symmetry_space_group_name_Hall 'P 2yb'
_symmetry_space_group_name_H-M 'P 1 21 1'
_atom_sites_solution_hydrogens geom
_atom_sites_solution_primary direct
_atom_sites_solution_secondary difmap
_audit_creation_method SHELXL-97
_cell_angle_alpha 90.00
_cell_angle_beta 103.735(2)
_cell_angle_gamma 90.00
_cell_formula_units_Z 2
_cell_length_a 9.2525(4)
_cell_length_b 7.5766(3)
_cell_length_c 11.1876(4)
_cell_measurement_reflns_used 3845
_cell_measurement_temperature 173(2)
_cell_measurement_theta_max 67.60
_cell_measurement_theta_min 4.07
_cell_volume 761.85(5)
_computing_cell_refinement 'Bruker SMART'
_computing_data_collection 'Bruker SMART'
_computing_data_reduction 'Bruker SAINT'
_computing_molecular_graphics 'Bruker SHELXTL'
_computing_publication_material 'Bruker SHELXTL'
_computing_structure_refinement 'SHELXL-97 (Sheldrick, 1997)'
_computing_structure_solution 'SHELXS-97 (Sheldrick, 1990)'
_diffrn_ambient_temperature 173(2)
_diffrn_measured_fraction_theta_full 0.959
_diffrn_measured_fraction_theta_max 0.959
_diffrn_measurement_device_type 'CCD area detector'
_diffrn_measurement_method 'phi and omega scans'
_diffrn_radiation_monochromator graphite
_diffrn_radiation_source 'fine-focus sealed tube'
_diffrn_radiation_type CuK\a
_diffrn_radiation_wavelength 1.54178
_diffrn_reflns_av_R_equivalents 0.0169
_diffrn_reflns_av_sigmaI/netI 0.0180
_diffrn_reflns_limit_h_max 10
_diffrn_reflns_limit_h_min -10
_diffrn_reflns_limit_k_max 8
_diffrn_reflns_limit_k_min -8
_diffrn_reflns_limit_l_max 12
_diffrn_reflns_limit_l_min -13
_diffrn_reflns_number 5184
_diffrn_reflns_theta_full 68.02
_diffrn_reflns_theta_max 68.02
_diffrn_reflns_theta_min 4.07
_exptl_absorpt_coefficient_mu 0.588
_exptl_absorpt_correction_T_max 0.9275
_exptl_absorpt_correction_T_min 0.8479
_exptl_absorpt_correction_type multi-scan
_exptl_absorpt_process_details SADABS
_exptl_crystal_colour colourless
_exptl_crystal_density_diffrn 1.179
_exptl_crystal_description irreg
_exptl_crystal_F_000 292
_exptl_crystal_size_max 0.29
_exptl_crystal_size_mid 0.23
_exptl_crystal_size_min 0.13
_refine_diff_density_max 0.137
_refine_diff_density_min -0.148
_refine_diff_density_rms 0.030
_refine_ls_abs_structure_details 'Flack H D (1983), Acta Cryst. A39, 876-881'
_refine_ls_abs_structure_Flack 0.1(2)
_refine_ls_extinction_method none
_refine_ls_goodness_of_fit_ref 1.057
_refine_ls_hydrogen_treatment constr
_refine_ls_matrix_type full
_refine_ls_number_parameters 181
_refine_ls_number_reflns 2380
_refine_ls_number_restraints 1
_refine_ls_restrained_S_all 1.057
_refine_ls_R_factor_all 0.0294
_refine_ls_R_factor_gt 0.0292
_refine_ls_shift/su_max 0.000
_refine_ls_shift/su_mean 0.000
_refine_ls_structure_factor_coef Fsqd
_refine_ls_weighting_details 'calc w=1/[\s^2^(Fo^2^)+(0.0420P)^2^+0.1010P] where P=(Fo^2^+2Fc^2^)/3'
_refine_ls_weighting_scheme calc
_refine_ls_wR_factor_gt 0.0761
_refine_ls_wR_factor_ref 0.0762
_reflns_number_gt 2365
_reflns_number_total 2380
_reflns_threshold_expression >2sigma(I)
_cod_data_source_file ja111408v_si_002.cif
_cod_data_source_block yl_v_84cope
_cod_database_code 4105873

loop_
_symmetry_equiv_pos_as_xyz
'x, y, z'
'-x, y+1/2, -z'

loop_
_atom_site_label
_atom_site_type_symbol
_atom_site_fract_x
_atom_site_fract_y
_atom_site_fract_z
_atom_site_U_iso_or_equiv
_atom_site_adp_type
_atom_site_occupancy
_atom_site_symmetry_multiplicity
_atom_site_calc_flag
_atom_site_refinement_flags
C1 C 0.18831(17) 0.3424(2) 0.44552(13) 0.0422(4) Uani 1 1 d .
H1A H 0.2670 0.3710 0.5142 0.051 Uiso 1 1 calc R
C2 C 0.07643(19) 0.2504(2) 0.46748(15) 0.0492(4) Uani 1 1 d .
H2A H 0.0795 0.2179 0.5501 0.059 Uiso 1 1 calc R
C3 C -0.05379(19) 0.1952(3) 0.37003(17) 0.0566(5) Uani 1 1 d .
H3A H -0.1455 0.2342 0.3933 0.068 Uiso 1 1 calc R
H3B H -0.0559 0.0646 0.3659 0.068 Uiso 1 1 calc R
C4 C -0.05543(16) 0.26668(19) 0.24409(14) 0.0377(3) Uani 1 1 d .
C5 C -0.18054(16) 0.2377(2) 0.14809(16) 0.0454(4) Uani 1 1 d .
H5A H -0.2627 0.1751 0.1645 0.054 Uiso 1 1 calc R
C6 C -0.18831(16) 0.2968(2) 0.03138(15) 0.0473(4) Uani 1 1 d .
H6A H -0.2752 0.2766 -0.0320 0.057 Uiso 1 1 calc R
C7 C -0.06877(17) 0.3860(2) 0.00643(13) 0.0442(4) Uani 1 1 d .
H7A H -0.0721 0.4258 -0.0747 0.053 Uiso 1 1 calc R
C8 C 0.05597(16) 0.4172(2) 0.10039(13) 0.0371(3) Uani 1 1 d .
H8A H 0.1377 0.4791 0.0827 0.045 Uiso 1 1 calc R
C9 C 0.06462(14) 0.36014(19) 0.22058(12) 0.0309(3) Uani 1 1 d .
C10 C 0.20255(15) 0.40627(18) 0.32118(12) 0.0326(3) Uani 1 1 d .
C11 C 0.34275(14) 0.31880(19) 0.28740(12) 0.0317(3) Uani 1 1 d .
H11A H 0.3419 0.3523 0.2008 0.038 Uiso 1 1 calc R
C12 C 0.48565(15) 0.3847(2) 0.36879(12) 0.0366(3) Uani 1 1 d .
H12A H 0.5039 0.3498 0.4526 0.044 Uiso 1 1 calc R
C13 C 0.59028(15) 0.4851(2) 0.33973(13) 0.0373(3) Uani 1 1 d .
H13A H 0.6755 0.5100 0.4038 0.045 Uiso 1 1 calc R
C14 C 0.58711(14) 0.56183(19) 0.21767(13) 0.0350(3) Uani 1 1 d .
C15 C 0.7189(2) 0.7494(2) 0.11260(16) 0.0529(4) Uani 1 1 d .
H15A H 0.8089 0.8224 0.1282 0.079 Uiso 1 1 calc R
H15B H 0.6314 0.8239 0.0817 0.079 Uiso 1 1 calc R
H15C H 0.7247 0.6591 0.0512 0.079 Uiso 1 1 calc R
C16 C 0.33691(15) 0.1168(2) 0.29394(13) 0.0367(3) Uani 1 1 d .
H16A H 0.3458 0.0808 0.3805 0.044 Uiso 1 1 calc R
H16B H 0.2390 0.0757 0.2451 0.044 Uiso 1 1 calc R
C17 C 0.45954(16) 0.0270(2) 0.24601(15) 0.0450(4) Uani 1 1 d .
H17A H 0.4506 -0.1013 0.2525 0.067 Uiso 1 1 calc R
H17B H 0.5569 0.0651 0.2950 0.067 Uiso 1 1 calc R
H17C H 0.4499 0.0595 0.1597 0.067 Uiso 1 1 calc R
C18 C 0.22097(17) 0.6087(2) 0.32604(15) 0.0434(4) Uani 1 1 d .
H18A H 0.1340 0.6627 0.3471 0.065 Uiso 1 1 calc R
H18B H 0.2298 0.6520 0.2456 0.065 Uiso 1 1 calc R
H18C H 0.3108 0.6399 0.3886 0.065 Uiso 1 1 calc R
O1 O 0.49384(11) 0.54052(16) 0.12342(9) 0.0464(3) Uani 1 1 d .
O2 O 0.70669(11) 0.66518(15) 0.22558(10) 0.0437(3) Uani 1 1 d .

loop_
_atom_site_aniso_label
_atom_site_aniso_U_11
_atom_site_aniso_U_22
_atom_site_aniso_U_33
_atom_site_aniso_U_23
_atom_site_aniso_U_13
_atom_site_aniso_U_12
C1 0.0436(8) 0.0520(10) 0.0321(7) -0.0010(7) 0.0114(6) 0.0100(7)
C2 0.0526(9) 0.0598(11) 0.0422(8) 0.0148(8) 0.0251(7) 0.0166(8)
C3 0.0461(9) 0.0654(12) 0.0644(10) 0.0202(9) 0.0252(8) -0.0010(8)
C4 0.0327(7) 0.0318(8) 0.0511(8) 0.0027(6) 0.0151(6) 0.0042(6)
C5 0.0291(7) 0.0373(8) 0.0711(10) -0.0068(8) 0.0148(7) -0.0002(6)
C6 0.0320(8) 0.0468(9) 0.0562(9) -0.0162(8) -0.0030(7) 0.0075(7)
C7 0.0429(8) 0.0483(10) 0.0376(7) -0.0010(7) 0.0019(6) 0.0106(7)
C8 0.0367(7) 0.0361(8) 0.0383(7) 0.0017(6) 0.0083(6) 0.0015(6)
C9 0.0294(6) 0.0278(7) 0.0366(6) 0.0001(6) 0.0096(5) 0.0043(5)
C10 0.0338(7) 0.0324(8) 0.0318(6) -0.0021(6) 0.0080(5) -0.0009(6)
C11 0.0306(6) 0.0361(8) 0.0288(6) -0.0004(5) 0.0078(5) -0.0025(6)
C12 0.0363(7) 0.0417(8) 0.0295(6) 0.0009(6) 0.0036(5) -0.0006(6)
C13 0.0289(7) 0.0401(8) 0.0397(7) -0.0035(6) 0.0020(5) -0.0026(6)
C14 0.0286(6) 0.0312(8) 0.0456(8) -0.0040(6) 0.0094(6) 0.0002(6)
C15 0.0609(10) 0.0438(9) 0.0633(10) -0.0017(8) 0.0334(8) -0.0080(8)
C16 0.0332(7) 0.0346(8) 0.0435(7) -0.0020(6) 0.0115(5) -0.0004(6)
C17 0.0391(8) 0.0416(9) 0.0559(9) -0.0035(7) 0.0146(6) 0.0046(7)
C18 0.0441(8) 0.0367(8) 0.0487(8) -0.0092(7) 0.0095(6) -0.0015(7)
O1 0.0402(5) 0.0551(7) 0.0416(5) 0.0063(5) 0.0053(4) -0.0084(5)
O2 0.0390(6) 0.0411(6) 0.0537(6) -0.0042(5) 0.0166(4) -0.0094(4)

loop_
_atom_type_symbol
_atom_type_description
_atom_type_scat_dispersion_real
_atom_type_scat_dispersion_imag
_atom_type_scat_source
C C 0.0181 0.0091 'International Tables Vol C Tables 4.2.6.8 and 6.1.1.4'
H H 0.0000 0.0000 'International Tables Vol C Tables 4.2.6.8 and 6.1.1.4'
O O 0.0492 0.0322 'International Tables Vol C Tables 4.2.6.8 and 6.1.1.4'

loop_
_geom_angle_atom_site_label_1
_geom_angle_atom_site_label_2
_geom_angle_atom_site_label_3
_geom_angle
C2 C1 C10 125.87(14)
C2 C1 H1A 117.1
C10 C1 H1A 117.1
C1 C2 C3 123.36(14)
C1 C2 H2A 118.3
C3 C2 H2A 118.3
C2 C3 C4 114.38(14)
C2 C3 H3A 108.7
C4 C3 H3A 108.7
C2 C3 H3B 108.7
C4 C3 H3B 108.7
H3A C3 H3B 107.6
C9 C4 C5 119.13(14)
C9 C4 C3 121.85(13)
C5 C4 C3 119.02(14)
C6 C5 C4 121.97(14)
C6 C5 H5A 119.0
C4 C5 H5A 119.0
C5 C6 C7 119.41(13)
C5 C6 H6A 120.3
C7 C6 H6A 120.3
C6 C7 C8 119.58(15)
C6 C7 H7A 120.2
C8 C7 H7A 120.2
C7 C8 C9 121.67(14)
C7 C8 H8A 119.2
C9 C8 H8A 119.2
C4 C9 C8 118.22(13)
C4 C9 C10 122.73(12)
C8 C9 C10 119.03(12)
C1 C10 C9 111.44(12)
C1 C10 C18 108.64(13)
C9 C10 C18 108.62(12)
C1 C10 C11 110.03(11)
C9 C10 C11 108.50(10)
C18 C10 C11 109.59(12)
C12 C11 C16 109.79(12)
C12 C11 C10 111.73(11)
C16 C11 C10 111.52(11)
C12 C11 H11A 107.9
C16 C11 H11A 107.9
C10 C11 H11A 107.9
C13 C12 C11 128.95(12)
C13 C12 H12A 115.5
C11 C12 H12A 115.5
C12 C13 C14 126.48(12)
C12 C13 H13A 116.8
C14 C13 H13A 116.8
O1 C14 O2 122.99(13)
O1 C14 C13 127.53(13)
O2 C14 C13 109.48(11)
O2 C15 H15A 109.5
O2 C15 H15B 109.5
H15A C15 H15B 109.5
O2 C15 H15C 109.5
H15A C15 H15C 109.5
H15B C15 H15C 109.5
C17 C16 C11 112.99(12)
C17 C16 H16A 109.0
C11 C16 H16A 109.0
C17 C16 H16B 109.0
C11 C16 H16B 109.0
H16A C16 H16B 107.8
C16 C17 H17A 109.5
C16 C17 H17B 109.5
H17A C17 H17B 109.5
C16 C17 H17C 109.5
H17A C17 H17C 109.5
H17B C17 H17C 109.5
C10 C18 H18A 109.5
C10 C18 H18B 109.5
H18A C18 H18B 109.5
C10 C18 H18C 109.5
H18A C18 H18C 109.5
H18B C18 H18C 109.5
C14 O2 C15 115.79(12)

loop_
_geom_bond_atom_site_label_1
_geom_bond_atom_site_label_2
_geom_bond_distance
C1 C2 1.319(2)
C1 C10 1.5079(19)
C1 H1A 0.9500
C2 C3 1.480(3)
C2 H2A 0.9500
C3 C4 1.506(2)
C3 H3A 0.9900
C3 H3B 0.9900
C4 C9 1.394(2)
C4 C5 1.397(2)
C5 C6 1.366(2)
C5 H5A 0.9500
C6 C7 1.380(2)
C6 H6A 0.9500
C7 C8 1.385(2)
C7 H7A 0.9500
C8 C9 1.3966(19)
C8 H8A 0.9500
C9 C10 1.5282(18)
C10 C18 1.542(2)
C10 C11 1.5804(18)
C11 C12 1.5015(19)
C11 C16 1.534(2)
C11 H11A 1.0000
C12 C13 1.331(2)
C12 H12A 0.9500
C13 C14 1.478(2)
C13 H13A 0.9500
C14 O1 1.2044(17)
C14 O2 1.3411(17)
C15 O2 1.444(2)
C15 H15A 0.9800
C15 H15B 0.9800
C15 H15C 0.9800
C16 C17 1.525(2)
C16 H16A 0.9900
C16 H16B 0.9900
C17 H17A 0.9800
C17 H17B 0.9800
C17 H17C 0.9800
C18 H18A 0.9800
C18 H18B 0.9800
C18 H18C 0.9800

loop_
_geom_torsion_atom_site_label_1
_geom_torsion_atom_site_label_2
_geom_torsion_atom_site_label_3
_geom_torsion_atom_site_label_4
_geom_torsion
C10 C1 C2 C3 0.3(3)
C1 C2 C3 C4 -5.3(3)
C2 C3 C4 C9 6.8(2)
C2 C3 C4 C5 -173.49(15)
C9 C4 C5 C6 0.6(2)
C3 C4 C5 C6 -179.05(16)
C4 C5 C6 C7 0.8(2)
C5 C6 C7 C8 -1.2(2)
C6 C7 C8 C9 0.2(2)
C5 C4 C9 C8 -1.6(2)
C3 C4 C9 C8 178.07(15)
C5 C4 C9 C10 176.76(13)
C3 C4 C9 C10 -3.6(2)
C7 C8 C9 C4 1.2(2)
C7 C8 C9 C10 -177.22(14)
C2 C1 C10 C9 3.2(2)
C2 C1 C10 C18 122.88(18)
C2 C1 C10 C11 -117.16(17)
C4 C9 C10 C1 -1.48(19)
C8 C9 C10 C1 176.89(13)
C4 C9 C10 C18 -121.12(15)
C8 C9 C10 C18 57.25(17)
C4 C9 C10 C11 119.81(14)
C8 C9 C10 C11 -61.82(16)
C1 C10 C11 C12 -68.32(15)
C9 C10 C11 C12 169.53(12)
C18 C10 C11 C12 51.08(15)
C1 C10 C11 C16 54.98(15)
C9 C10 C11 C16 -67.18(14)
C18 C10 C11 C16 174.37(11)
C16 C11 C12 C13 123.64(17)
C10 C11 C12 C13 -112.10(17)
C11 C12 C13 C14 2.2(3)
C12 C13 C14 O1 -3.6(3)
C12 C13 C14 O2 175.72(14)
C12 C11 C16 C17 -63.07(15)
C10 C11 C16 C17 172.54(11)
O1 C14 O2 C15 -0.8(2)
C13 C14 O2 C15 179.87(12)
